data_1543950
loop_
_publ_author_name
'V.S. Dhanya'
'M.R. Sudarsanakumar'
'S. Suma'
'M.R. Prathapachandra Kurup'
'Maheswaran Sithambaresan'
'Sunalya M. Roy'
'Shibu M. Eapen'

_publ_section_title
;
 Spectral, thermal, structural and microhardness studies of
 tetraaquabis(malonato)cadmium(II)copper(II): A new three-dimensional
 heterobimetallic framework system
;
_journal_name_full 'Inorganica Chimica Acta'
_journal_page_first 367
_journal_page_last 371
_journal_paper_doi 10.1016/j.ica.2013.09.026
_journal_volume 409B
_journal_year 2014
_chemical_formula_moiety 'C6 H12 Cd Cu O12'
_chemical_formula_sum 'C6 H12 Cd Cu O12'
_chemical_formula_weight 452.12
_space_group_IT_number 60
_symmetry_cell_setting orthorhombic
_symmetry_space_group_name_Hall '-P 2n 2ab'
_symmetry_space_group_name_H-M 'P b c n'
_atom_sites_solution_hydrogens geom
_atom_sites_solution_primary direct
_atom_sites_solution_secondary difmap
_cell_angle_alpha 90.00
_cell_angle_beta 90.00
_cell_angle_gamma 90.00
_cell_formula_units_Z 4
_cell_length_a 6.6224(2)
_cell_length_b 13.9772(5)
_cell_length_c 13.0407(4)
_cell_measurement_reflns_used 6370
_cell_measurement_temperature 296(2)
_cell_measurement_theta_max 28.06
_cell_measurement_theta_min 2.91
_cell_volume 1207.08(7)
_computing_cell_refinement 'APEX2/SAINT (Bruker, 2004)'
_computing_data_collection 'APEX2 (Bruker, 2004)'
_computing_data_reduction 'SAINT/XPREP (Bruker, 2004)'
_computing_molecular_graphics 'ORTEP3 (Farrugia, 1997) and Mercury (Bruno et al., 2002)'
_computing_publication_material 'SHELXL-97 (Sheldrick, 1997)'
_computing_structure_refinement 'SHELXL-97 (Sheldrick, 1997)'
_computing_structure_solution 'SIR92 (Altornare et al., 1993)'
_diffrn_ambient_temperature 296(2)
_diffrn_measured_fraction_theta_full 1.000
_diffrn_measured_fraction_theta_max 1.000
_diffrn_measurement_device_type 'Bruker axs kappa apex2 CCD Diffractometer'
_diffrn_measurement_method '\w and \f scan'
_diffrn_radiation_monochromator graphite
_diffrn_radiation_source 'fine-focus sealed tube'
_diffrn_radiation_type MoK\a
_diffrn_radiation_wavelength 0.71073
_diffrn_reflns_av_R_equivalents 0.0207
_diffrn_reflns_av_sigmaI/netI 0.0113
_diffrn_reflns_limit_h_max 7
_diffrn_reflns_limit_h_min -7
_diffrn_reflns_limit_k_max 16
_diffrn_reflns_limit_k_min -16
_diffrn_reflns_limit_l_max 10
_diffrn_reflns_limit_l_min -15
_diffrn_reflns_number 8614
_diffrn_reflns_theta_full 25.00
_diffrn_reflns_theta_max 25.00
_diffrn_reflns_theta_min 2.91
_exptl_absorpt_coefficient_mu 3.588
_exptl_absorpt_correction_T_max 0.482
_exptl_absorpt_correction_T_min 0.349
_exptl_absorpt_correction_type multi-scan
_exptl_absorpt_process_details 'SADABS (Bruker, 1999)'
_exptl_crystal_colour blue
_exptl_crystal_density_diffrn 2.488
_exptl_crystal_density_method 'not measured'
_exptl_crystal_description rectangular
_exptl_crystal_F_000 884
_exptl_crystal_size_max .3
_exptl_crystal_size_mid .25
_exptl_crystal_size_min .2
_refine_diff_density_max 0.374
_refine_diff_density_min -0.214
_refine_diff_density_rms 0.061
_refine_ls_extinction_coef 0.0039(3)
_refine_ls_extinction_expression Fc^*^=kFc[1+0.001xFc^2^\l^3^/sin(2\q)]^-1/4^
_refine_ls_extinction_method SHELXL
_refine_ls_goodness_of_fit_ref 1.154
_refine_ls_hydrogen_treatment mixed
_refine_ls_matrix_type full
_refine_ls_number_parameters 110
_refine_ls_number_reflns 1067
_refine_ls_number_restraints 6
_refine_ls_restrained_S_all 1.152
_refine_ls_R_factor_all 0.0179
_refine_ls_R_factor_gt 0.0162
_refine_ls_shift/su_max 0.001
_refine_ls_shift/su_mean 0.000
_refine_ls_structure_factor_coef Fsqd
_refine_ls_weighting_details 'calc w=1/[\s^2^(Fo^2^)+(0.0193P)^2^+1.2017P] where P=(Fo^2^+2Fc^2^)/3'
_refine_ls_weighting_scheme calc
_refine_ls_wR_factor_gt 0.0432
_refine_ls_wR_factor_ref 0.0455
_reflns_number_gt 985
_reflns_number_total 1067
_reflns_threshold_expression >2sigma(I)
_cod_data_source_file ICA-2014-409B-367-371.cif
_cod_data_source_block cdcuma
_cod_depositor_comments
;
The following automatic conversions were performed:

'_journal_paper_doi' value
'http://dx.doi.org/10.1016/j.ica.2013.09.026' was changed to
'10.1016/j.ica.2013.09.026'.

Automatic conversion script
Id: cif_fix_values 6433 2018-09-21 13:16:33Z andrius 
;
_cod_database_code 1543950

loop_
_symmetry_equiv_pos_as_xyz
'x, y, z'
'-x+1/2, -y+1/2, z+1/2'
'x+1/2, -y+1/2, -z'
'-x, y, -z+1/2'
'-x, -y, -z'
'x-1/2, y-1/2, -z-1/2'
'-x-1/2, y-1/2, z'
'x, -y, z-1/2'

loop_
_atom_site_label
_atom_site_type_symbol
_atom_site_fract_x
_atom_site_fract_y
_atom_site_fract_z
_atom_site_U_iso_or_equiv
_atom_site_adp_type
_atom_site_occupancy
_atom_site_symmetry_multiplicity
_atom_site_calc_flag
_atom_site_refinement_flags
_atom_site_disorder_assembly
_atom_site_disorder_group
O1 O 0.0067(2) 0.12303(13) 0.43677(13) 0.0351(4) Uani 1 1 d . . .
O2 O -0.0661(3) 0.27370(12) 0.41975(12) 0.0333(4) Uani 1 1 d . . .
O3 O -0.2542(4) 0.10825(13) 0.24788(13) 0.0397(5) Uani 1 1 d D . .
O4 O 0.2366(3) 0.34670(11) 0.27217(11) 0.0287(4) Uani 1 1 d . . .
O5 O 0.3620(3) 0.45336(11) 0.37824(13) 0.0375(4) Uani 1 1 d . . .
O6 O 0.3450(4) 0.01978(19) 0.5824(2) 0.0715(7) Uani 1 1 d D . .
C1 C -0.0438(3) 0.20252(16) 0.47548(17) 0.0234(5) Uani 1 1 d . . .
C2 C -0.0674(4) 0.21312(15) 0.58971(16) 0.0241(5) Uani 1 1 d . . .
H2A H -0.1448 0.2709 0.6022 0.029 Uiso 1 1 calc R . .
H2B H 0.0659 0.2233 0.6185 0.029 Uiso 1 1 calc R . .
C3 C 0.3339(3) 0.36719(15) 0.35068(16) 0.0237(5) Uani 1 1 d . . .
H3A H -0.225(6) 0.065(2) 0.204(2) 0.070(11) Uiso 1 1 d D . .
H3B H -0.274(10) 0.080(3) 0.304(2) 0.15(2) Uiso 1 1 d D . .
Cd1 Cd 0.0000 0.225936(16) 0.2500 0.02243(12) Uani 1 2 d S . .
Cu1 Cu 0.0000 0.0000 0.5000 0.03301(15) Uani 1 2 d S . .
H6A H 0.362(7) 0.058(3) 0.630(3) 0.122(19) Uiso 1 1 d D . .
H6B H 0.459(5) 0.010(4) 0.555(4) 0.12(2) Uiso 1 1 d D . .

loop_
_atom_site_aniso_label
_atom_site_aniso_U_11
_atom_site_aniso_U_22
_atom_site_aniso_U_33
_atom_site_aniso_U_23
_atom_site_aniso_U_13
_atom_site_aniso_U_12
O1 0.0502(11) 0.0307(9) 0.0245(9) -0.0075(7) 0.0095(7) 0.0030(7)
O2 0.0402(10) 0.0356(10) 0.0241(8) 0.0038(7) 0.0023(8) 0.0079(8)
O3 0.0533(12) 0.0296(10) 0.0363(10) -0.0079(8) -0.0076(8) 0.0006(9)
O4 0.0323(9) 0.0291(8) 0.0246(7) -0.0019(6) -0.0087(7) -0.0067(7)
O5 0.0514(11) 0.0242(8) 0.0368(9) -0.0065(7) -0.0206(8) 0.0002(8)
O6 0.0541(15) 0.0572(15) 0.103(2) -0.0284(14) 0.0092(14) -0.0108(12)
C1 0.0180(10) 0.0299(12) 0.0223(11) -0.0029(10) 0.0000(9) 0.0001(9)
C2 0.0243(11) 0.0265(11) 0.0214(11) -0.0046(9) 0.0011(9) 0.0004(9)
C3 0.0225(11) 0.0276(11) 0.0209(10) -0.0044(9) 0.0002(9) -0.0022(9)
Cd1 0.02545(17) 0.02250(16) 0.01933(16) 0.000 -0.00211(8) 0.000
Cu1 0.0452(3) 0.0246(2) 0.0292(3) -0.00773(17) 0.01306(17) 0.00389(17)

loop_
_atom_type_symbol
_atom_type_description
_atom_type_scat_dispersion_real
_atom_type_scat_dispersion_imag
_atom_type_scat_source
C C 0.0033 0.0016 'International Tables Vol C Tables 4.2.6.8 and 6.1.1.4'
H H 0.0000 0.0000 'International Tables Vol C Tables 4.2.6.8 and 6.1.1.4'
O O 0.0106 0.0060 'International Tables Vol C Tables 4.2.6.8 and 6.1.1.4'
Cu Cu 0.3201 1.2651 'International Tables Vol C Tables 4.2.6.8 and 6.1.1.4'
Cd Cd -0.8075 1.2024 'International Tables Vol C Tables 4.2.6.8 and 6.1.1.4'

loop_
_geom_angle_atom_site_label_1
_geom_angle_atom_site_label_2
_geom_angle_atom_site_label_3
_geom_angle
_geom_angle_site_symmetry_1
_geom_angle_site_symmetry_3
C1 O1 Cu1 127.79(15) . .
C1 O2 Cd1 107.53(14) . .
Cd1 O3 H3A 110(3) . .
Cd1 O3 H3B 116(4) . .
H3A O3 H3B 106(3) . .
C3 O4 Cd1 128.32(14) . .
C3 O5 Cu1 128.13(14) . 3_556
H6A O6 H6B 108(4) . .
O2 C1 O1 120.1(2) . .
O2 C1 C2 119.2(2) . .
O1 C1 C2 120.6(2) . .
C1 C2 C3 118.69(18) . 3_456
C1 C2 H2A 107.6 . .
C3 C2 H2A 107.6 3_456 .
C1 C2 H2B 107.6 . .
C3 C2 H2B 107.6 3_456 .
H2A C2 H2B 107.1 . .
O4 C3 O5 121.8(2) . .
O4 C3 C2 118.41(19) . 3_556
O5 C3 C2 119.64(18) . 3_556
O4 Cd1 O4 86.71(8) . 4
O4 Cd1 O2 78.59(6) . .
O4 Cd1 O2 77.60(5) 4 .
O4 Cd1 O2 77.60(6) . 4
O4 Cd1 O2 78.59(6) 4 4
O2 Cd1 O2 147.04(8) . 4
O4 Cd1 O3 172.95(6) . .
O4 Cd1 O3 91.37(7) 4 .
O2 Cd1 O3 94.37(6) . .
O2 Cd1 O3 108.68(6) 4 .
O4 Cd1 O3 91.37(7) . 4
O4 Cd1 O3 172.95(6) 4 4
O2 Cd1 O3 108.68(6) . 4
O2 Cd1 O3 94.37(6) 4 4
O3 Cd1 O3 91.32(10) . 4
O1 Cu1 O1 180.00(5) . 5_556
O1 Cu1 O5 93.54(7) . 3_456
O1 Cu1 O5 86.46(7) 5_556 3_456
O1 Cu1 O5 86.46(7) . 7_655
O1 Cu1 O5 93.54(7) 5_556 7_655
O5 Cu1 O5 180.00(6) 3_456 7_655

loop_
_geom_bond_atom_site_label_1
_geom_bond_atom_site_label_2
_geom_bond_distance
_geom_bond_site_symmetry_2
O1 C1 1.265(3) .
O1 Cu1 1.9076(18) .
O2 C1 1.241(3) .
O2 Cd1 2.3533(16) .
O3 Cd1 2.354(2) .
O3 H3A 0.847(18) .
O3 H3B 0.842(19) .
O4 C3 1.243(3) .
O4 Cd1 2.3213(16) .
O5 C3 1.271(3) .
O5 Cu1 1.9446(15) 3_556
O6 H6A 0.828(19) .
O6 H6B 0.845(19) .
C1 C2 1.505(3) .
C2 C3 1.514(3) 3_456
C2 H2A 0.9700 .
C2 H2B 0.9700 .
C3 C2 1.514(3) 3_556
Cd1 O4 2.3213(16) 4
Cd1 O2 2.3533(16) 4
Cd1 O3 2.354(2) 4
Cu1 O1 1.9076(18) 5_556
Cu1 O5 1.9446(15) 3_456
Cu1 O5 1.9446(15) 7_655

loop_
_geom_hbond_atom_site_label_D
_geom_hbond_atom_site_label_H
_geom_hbond_atom_site_label_A
_geom_hbond_distance_DH
_geom_hbond_distance_HA
_geom_hbond_distance_DA
_geom_hbond_angle_DHA
_geom_hbond_site_symmetry_A
O3 H3A O5 0.847(18) 1.986(19) 2.825(2) 171(3) 6_556
O3 H3A O1 0.847(18) 2.48(3) 2.920(3) 113(3) 4
O3 H3B O6 0.842(19) 2.09(2) 2.909(4) 165(5) 5_556
O3 H3B O1 0.842(19) 2.61(6) 3.016(3) 111(5) .
O6 H6A O4 0.828(19) 2.37(2) 3.147(3) 156(4) 2
O6 H6A O2 0.828(19) 2.49(5) 2.946(3) 116(4) 3_556
O6 H6B O6 0.845(19) 2.25(3) 3.023(6) 151(5) 5_656

loop_
_geom_torsion_atom_site_label_1
_geom_torsion_atom_site_label_2
_geom_torsion_atom_site_label_3
_geom_torsion_atom_site_label_4
_geom_torsion
_geom_torsion_site_symmetry_1
_geom_torsion_site_symmetry_2
_geom_torsion_site_symmetry_3
_geom_torsion_site_symmetry_4
Cd1 O2 C1 O1 0.2(3) . . . .
Cd1 O2 C1 C2 177.22(16) . . . .
Cu1 O1 C1 O2 -166.85(16) . . . .
Cu1 O1 C1 C2 16.2(3) . . . .
O2 C1 C2 C3 142.8(2) . . . 3_456
O1 C1 C2 C3 -40.3(3) . . . 3_456
Cd1 O4 C3 O5 -138.12(18) . . . .
Cd1 O4 C3 C2 46.1(3) . . . 3_556
Cu1 O5 C3 O4 177.56(16) 3_556 . . .
Cu1 O5 C3 C2 -6.7(3) 3_556 . . 3_556
C3 O4 Cd1 O4 114.2(2) . . . 4
C3 O4 Cd1 O2 36.15(18) . . . .
C3 O4 Cd1 O2 -166.8(2) . . . 4
C3 O4 Cd1 O3 39.8(6) . . . .
C3 O4 Cd1 O3 -72.64(19) . . . 4
C1 O2 Cd1 O4 -121.56(16) . . . .
C1 O2 Cd1 O4 149.34(16) . . . 4
C1 O2 Cd1 O2 -166.01(16) . . . 4
C1 O2 Cd1 O3 58.89(16) . . . .
C1 O2 Cd1 O3 -33.99(17) . . . 4
C1 O1 Cu1 O1 166.6(3) . . . 5_556
C1 O1 Cu1 O5 7.3(2) . . . 3_456
C1 O1 Cu1 O5 -172.7(2) . . . 7_655
